data_7709261
loop_
_publ_author_name
'Munshi, Sandip'
'Sinha, Arup'
'Yiga, Solomon'
'Banerjee, Sridhar'
'Singh, Reena'
'Hossain, Md. Kamal'
'Haukka, Matti'
'Valiati, Andrei Felipe'
'Huelsmann, Ricardo Dagnoni'
'Martendal, Edmar'
'Peralta, Rosely'
'Xavier, Fernando'
'Wendt, Ola F.'
'Paine, Tapan K.'
'Nordlander, Ebbe'

_publ_section_title
;
 Hydrogen-atom and oxygen-atom transfer reactivities of iron(iv)-oxo
 complexes of quinoline-substituted pentadentate ligands
;
_journal_name_full 'Dalton Transactions'
_journal_paper_doi 10.1039/D1DT03381F
_journal_year 2022
_chemical_formula_moiety 'C33 H28 Fe N6, 2(Cl O4)'
_chemical_formula_sum 'C33 H28 Cl2 Fe N6 O8'
_chemical_formula_weight 763.36
_space_group_crystal_system triclinic
_space_group_IT_number 2
_space_group_name_Hall '-P 1'
_space_group_name_H-M_alt 'P -1'
_atom_sites_solution_hydrogens geom
_atom_sites_solution_primary direct
_audit_creation_date 2021-04-17
_audit_creation_method
;
Olex2 1.3
(compiled 2020.11.12 svn.r5f609507 for OlexSys, GUI svn.r6272)
;
_audit_update_record
;
2021-10-03 deposited with the CCDC.	2021-12-08 downloaded from the CCDC.
;
_cell_angle_alpha 78.686(7)
_cell_angle_beta 74.910(7)
_cell_angle_gamma 66.246(7)
_cell_formula_units_Z 2
_cell_length_a 11.758(2)
_cell_length_b 11.781(3)
_cell_length_c 13.237(3)
_cell_measurement_reflns_used 8570
_cell_measurement_temperature 100.07
_cell_measurement_theta_max 25.03
_cell_measurement_theta_min 2.303
_cell_volume 1611.7(6)
_computing_cell_refinement 'SAINT V8.38A (Bruker, 2018)'
_computing_data_reduction 'SAINT V8.38A (Bruker, 2018)'
_computing_molecular_graphics 'Olex2 1.3 (Dolomanov et al., 2009)'
_computing_publication_material 'Olex2 1.3 (Dolomanov et al., 2009)'
_computing_structure_refinement 'SHELXL 2018/3 (Sheldrick, 2015)'
_computing_structure_solution 'SHELXS-1997  (Sheldrick, 2008)'
_diffrn_ambient_temperature 100.07
_diffrn_measured_fraction_theta_full 0.981
_diffrn_measured_fraction_theta_max 0.981
_diffrn_measurement_device_type 'Bruker APEX-III CCD'
_diffrn_measurement_method '\f and \w scans'
_diffrn_radiation_type MoK\a
_diffrn_radiation_wavelength 0.71073
_diffrn_reflns_av_R_equivalents 0.0739
_diffrn_reflns_av_unetI/netI 0.0883
_diffrn_reflns_Laue_measured_fraction_full 0.981
_diffrn_reflns_Laue_measured_fraction_max 0.981
_diffrn_reflns_limit_h_max 13
_diffrn_reflns_limit_h_min -13
_diffrn_reflns_limit_k_max 14
_diffrn_reflns_limit_k_min -13
_diffrn_reflns_limit_l_max 15
_diffrn_reflns_limit_l_min -15
_diffrn_reflns_number 14106
_diffrn_reflns_point_group_measured_fraction_full 0.981
_diffrn_reflns_point_group_measured_fraction_max 0.981
_diffrn_reflns_theta_full 25.074
_diffrn_reflns_theta_max 25.074
_diffrn_reflns_theta_min 2.247
_diffrn_source_current 1.0
_diffrn_source_power 0.05
_diffrn_source_voltage 50.0
_diffrn_standards_number 0
_exptl_absorpt_coefficient_mu 0.697
_exptl_absorpt_correction_T_max 0.7452
_exptl_absorpt_correction_T_min 0.4609
_exptl_absorpt_correction_type multi-scan
_exptl_absorpt_process_details
;
SADABS-2016/2 (Bruker,2016/2) was used for absorption correction.
wR2(int) was 0.1585 before and 0.1039 after correction.
The Ratio of minimum to maximum transmission is 0.6185.
The \l/2 correction factor is Not present.
;
_exptl_crystal_colour 'metallic reddish red'
_exptl_crystal_colour_lustre metallic
_exptl_crystal_colour_modifier reddish
_exptl_crystal_colour_primary red
_exptl_crystal_density_diffrn 1.573
_exptl_crystal_description block
_exptl_crystal_F_000 784
_exptl_crystal_size_max 0.25
_exptl_crystal_size_mid 0.18
_exptl_crystal_size_min 0.12
_refine_diff_density_max 1.957
_refine_diff_density_min -1.233
_refine_diff_density_rms 0.155
_refine_ls_extinction_method none
_refine_ls_goodness_of_fit_ref 1.052
_refine_ls_hydrogen_treatment constr
_refine_ls_matrix_type full
_refine_ls_number_parameters 452
_refine_ls_number_reflns 5606
_refine_ls_number_restraints 0
_refine_ls_restrained_S_all 1.052
_refine_ls_R_factor_all 0.1048
_refine_ls_R_factor_gt 0.0927
_refine_ls_shift/su_max 0.000
_refine_ls_shift/su_mean 0.000
_refine_ls_structure_factor_coef Fsqd
_refine_ls_weighting_details 'w=1/[\s^2^(Fo^2^)+(0.1397P)^2^+9.5551P] where P=(Fo^2^+2Fc^2^)/3'
_refine_ls_weighting_scheme calc
_refine_ls_wR_factor_gt 0.2466
_refine_ls_wR_factor_ref 0.2581
_reflns_Friedel_coverage 0.000
_reflns_number_gt 4657
_reflns_number_total 5606
_reflns_threshold_expression 'I > 2\s(I)'
_cod_data_source_file d1dt03381f2.cif
_cod_data_source_block mo_tkp300118_0m_a
_cod_database_code 7709261
_shelx_shelxl_version_number 2018/3
_shelx_space_group_comment
;
The symmetry employed for this shelxl refinement is uniquely defined
by the following loop, which should always be used as a source of
symmetry information in preference to the above space-group names.
They are only intended as comments.
;
_shelx_estimated_absorpt_t_max 0.921
_shelx_estimated_absorpt_t_min 0.845
_olex2_refinement_description
;
1. Fixed Uiso
 At 1.2 times of:
  All C(H) groups, All C(H,H) groups
 At 1.5 times of:
  All C(H,H,H) groups
2.a Ternary CH refined with riding coordinates:
 C1(H1)
2.b Secondary CH2 refined with riding coordinates:
 C6(H6A,H6B), C9(H9A,H9B)
2.c Aromatic/amide H refined with riding coordinates:
 C4(H4), C7(H7), C8(H8), C10(H10), C13(H13), C15(H15), C17(H17), C18(H18),
 C19(H19), C20(H20), C21(H21), C22(H22), C23(H23), C24(H24), C25(H25), C27(H27),
  C28(H28), C29(H29), C30(H30), C31(H31)
2.d Idealised Me refined as rotating group:
 C33(H33A,H33B,H33C)
;
_olex2_submission_special_instructions 'No special instructions were received'

loop_
_space_group_symop_operation_xyz
'x, y, z'
'-x, -y, -z'

loop_
_atom_site_label
_atom_site_type_symbol
_atom_site_fract_x
_atom_site_fract_y
_atom_site_fract_z
_atom_site_U_iso_or_equiv
_atom_site_adp_type
_atom_site_occupancy
_atom_site_site_symmetry_order
_atom_site_calc_flag
_atom_site_refinement_flags_posn
_atom_site_refinement_flags_adp
_atom_site_refinement_flags_occupancy
_atom_site_disorder_assembly
_atom_site_disorder_group
Fe1 Fe 0.23590(8) 0.76789(8) 0.21594(6) 0.0194(3) Uani 1 1 d . . . . .
Cl1 Cl 0.32825(15) 1.07857(15) 0.68972(11) 0.0244(4) Uani 1 1 d . . . . .
Cl2 Cl 0.24398(15) 0.33440(15) 0.06983(12) 0.0262(4) Uani 1 1 d . . . . .
O2 O 0.3207(5) 0.9590(5) 0.6932(4) 0.0346(12) Uani 1 1 d . . . . .
N2 N 0.3384(4) 0.8780(4) 0.1796(3) 0.0141(10) Uani 1 1 d . . . . .
O3 O 0.4568(5) 1.0700(5) 0.6508(4) 0.0385(13) Uani 1 1 d . . . . .
O1 O 0.2863(5) 1.1170(5) 0.7947(3) 0.0325(11) Uani 1 1 d . . . . .
N3 N 0.1797(4) 0.8390(5) 0.3614(4) 0.0167(10) Uani 1 1 d . . . . .
N4 N 0.3181(4) 0.7304(5) 0.0660(4) 0.0166(10) Uani 1 1 d . . . . .
O4 O 0.3128(5) 0.2027(4) 0.0780(4) 0.0354(12) Uani 1 1 d . . . . .
N1 N 0.1109(5) 0.9239(5) 0.1554(3) 0.0170(10) Uani 1 1 d . . . . .
N5 N 0.3976(5) 0.6384(5) 0.2708(4) 0.0186(10) Uani 1 1 d . . . . .
O5 O 0.2403(5) 0.3858(5) 0.1607(4) 0.0410(13) Uani 1 1 d . . . . .
O6 O 0.2472(6) 1.1681(6) 0.6237(5) 0.0519(16) Uani 1 1 d . . . . .
O7 O 0.3049(6) 0.3910(5) -0.0207(4) 0.0517(16) Uani 1 1 d . . . . .
C2 C 0.1694(5) 0.9945(5) 0.0869(4) 0.0159(11) Uani 1 1 d . . . . .
O8 O 0.1161(5) 0.3586(6) 0.0632(6) 0.0574(17) Uani 1 1 d . . . . .
N6 N 0.1280(5) 0.6770(7) 0.2187(4) 0.0336(15) Uani 1 1 d . . . . .
C3 C 0.3527(5) 0.8243(5) 0.0093(4) 0.0147(11) Uani 1 1 d . . . . .
C4 C -0.0170(5) 0.9678(6) 0.1745(4) 0.0180(12) Uani 1 1 d . . . . .
H4 H -0.059793 0.919222 0.222087 0.022 Uiso 1 1 calc R U . . .
C5 C 0.2284(5) 0.9228(5) 0.3606(4) 0.0170(12) Uani 1 1 d . . . . .
C6 C 0.4748(5) 0.8005(5) 0.1765(4) 0.0176(12) Uani 1 1 d . . . . .
H6A H 0.515423 0.848003 0.198656 0.021 Uiso 1 1 calc R U . . .
H6B H 0.517616 0.780930 0.103530 0.021 Uiso 1 1 calc R U . . .
C7 C 0.3429(6) 0.6306(6) 0.0201(5) 0.0239(13) Uani 1 1 d . . . . .
H7 H 0.320746 0.563550 0.060204 0.029 Uiso 1 1 calc R U . . .
C8 C 0.1044(6) 1.1073(6) 0.0366(4) 0.0185(12) Uani 1 1 d . . . . .
H8 H 0.148628 1.153713 -0.012192 0.022 Uiso 1 1 calc R U . . .
C9 C 0.2893(5) 0.9708(6) 0.2563(4) 0.0174(12) Uani 1 1 d . . . . .
H9A H 0.226315 1.048490 0.228984 0.021 Uiso 1 1 calc R U . . .
H9B H 0.359867 0.990846 0.265413 0.021 Uiso 1 1 calc R U . . .
C1 C 0.3116(5) 0.9333(5) 0.0729(4) 0.0163(12) Uani 1 1 d . . . . .
H1 H 0.355015 0.992876 0.039250 0.020 Uiso 1 1 calc R U . . .
C10 C 0.4145(6) 0.8196(6) -0.0941(4) 0.0224(13) Uani 1 1 d . . . . .
H10 H 0.440795 0.885285 -0.131478 0.027 Uiso 1 1 calc R U . . .
C11 C 0.4902(6) 0.6820(6) 0.2474(4) 0.0191(12) Uani 1 1 d . . . . .
C12 C 0.1148(5) 0.8010(6) 0.4567(4) 0.0194(12) Uani 1 1 d . . . . .
C13 C -0.0273(6) 1.1519(6) 0.0586(5) 0.0233(13) Uani 1 1 d . . . . .
H13 H -0.074639 1.230501 0.026453 0.028 Uiso 1 1 calc R U . . .
C14 C 0.1065(5) 0.8458(6) 0.5510(4) 0.0200(12) Uani 1 1 d . . . . .
C15 C -0.0882(6) 1.0811(6) 0.1274(5) 0.0219(13) Uani 1 1 d . . . . .
H15 H -0.178196 1.109432 0.142470 0.026 Uiso 1 1 calc R U . . .
C16 C 0.4164(6) 0.5244(6) 0.3301(4) 0.0216(13) Uani 1 1 d . . . . .
C17 C 0.2226(6) 0.9710(6) 0.4518(5) 0.0212(13) Uani 1 1 d . . . . .
H17 H 0.260717 1.029752 0.447407 0.025 Uiso 1 1 calc R U . . .
C18 C 0.4004(6) 0.6214(6) -0.0849(5) 0.0261(14) Uani 1 1 d . . . . .
H18 H 0.414320 0.550463 -0.117275 0.031 Uiso 1 1 calc R U . . .
C19 C 0.4371(6) 0.7164(7) -0.1421(5) 0.0287(15) Uani 1 1 d . . . . .
H19 H 0.477809 0.710936 -0.214059 0.034 Uiso 1 1 calc R U . . .
C20 C 0.3239(7) 0.4719(7) 0.3529(5) 0.0316(15) Uani 1 1 d . . . . .
H20 H 0.246883 0.515138 0.328361 0.038 Uiso 1 1 calc R U . . .
C21 C 0.0575(6) 0.7153(6) 0.4616(5) 0.0272(14) Uani 1 1 d . . . . .
H21 H 0.063317 0.683196 0.399244 0.033 Uiso 1 1 calc R U . . .
C22 C 0.6055(6) 0.6201(6) 0.2822(5) 0.0276(14) Uani 1 1 d . . . . .
H22 H 0.668144 0.656172 0.264344 0.033 Uiso 1 1 calc R U . . .
C23 C 0.1626(6) 0.9331(6) 0.5456(5) 0.0243(13) Uani 1 1 d . . . . .
H23 H 0.158051 0.965010 0.607679 0.029 Uiso 1 1 calc R U . . .
C24 C -0.0067(7) 0.6777(7) 0.5557(5) 0.0305(15) Uani 1 1 d . . . . .
H24 H -0.047859 0.622395 0.556982 0.037 Uiso 1 1 calc R U . . .
C25 C 0.0416(6) 0.8026(7) 0.6471(5) 0.0291(15) Uani 1 1 d . . . . .
H25 H 0.035956 0.832263 0.710620 0.035 Uiso 1 1 calc R U . . .
C26 C 0.5320(7) 0.4569(6) 0.3668(5) 0.0283(14) Uani 1 1 d . . . . .
C27 C -0.0128(6) 0.7192(7) 0.6496(5) 0.0303(15) Uani 1 1 d . . . . .
H27 H -0.054419 0.689483 0.714645 0.036 Uiso 1 1 calc R U . . .
C28 C 0.6265(7) 0.5082(7) 0.3415(5) 0.0324(15) Uani 1 1 d . . . . .
H28 H 0.703953 0.465148 0.365438 0.039 Uiso 1 1 calc R U . . .
C29 C 0.5472(8) 0.3407(7) 0.4253(5) 0.0374(17) Uani 1 1 d . . . . .
H29 H 0.623660 0.295295 0.450320 0.045 Uiso 1 1 calc R U . . .
C30 C 0.4554(8) 0.2900(7) 0.4476(6) 0.0390(18) Uani 1 1 d . . . . .
H30 H 0.467893 0.210878 0.487097 0.047 Uiso 1 1 calc R U . . .
C31 C 0.3447(8) 0.3576(7) 0.4110(6) 0.0397(18) Uani 1 1 d . . . . .
H31 H 0.280394 0.323765 0.426577 0.048 Uiso 1 1 calc R U . . .
C32 C 0.0581(8) 0.6498(7) 0.2072(6) 0.0379(18) Uani 1 1 d . . . . .
C33 C -0.0416(8) 0.6117(9) 0.1909(8) 0.053(2) Uani 1 1 d . . . . .
H33A H -0.003875 0.550285 0.139468 0.079 Uiso 1 1 calc R U . . .
H33B H -0.108370 0.684952 0.164583 0.079 Uiso 1 1 calc R U . . .
H33C H -0.078260 0.574752 0.257769 0.079 Uiso 1 1 calc R U . . .

loop_
_atom_site_aniso_label
_atom_site_aniso_U_11
_atom_site_aniso_U_22
_atom_site_aniso_U_33
_atom_site_aniso_U_23
_atom_site_aniso_U_13
_atom_site_aniso_U_12
Fe1 0.0140(5) 0.0317(5) 0.0088(4) -0.0029(3) -0.0026(3) -0.0043(4)
Cl1 0.0292(8) 0.0368(9) 0.0160(7) 0.0095(6) -0.0097(6) -0.0237(7)
Cl2 0.0241(8) 0.0272(8) 0.0275(8) -0.0065(6) 0.0009(6) -0.0119(7)
O2 0.054(3) 0.040(3) 0.028(2) 0.005(2) -0.015(2) -0.036(3)
N2 0.014(2) 0.019(2) 0.010(2) 0.0022(18) -0.0037(17) -0.008(2)
O3 0.032(3) 0.067(4) 0.028(3) 0.003(2) -0.008(2) -0.033(3)
O1 0.040(3) 0.042(3) 0.016(2) 0.001(2) -0.0044(19) -0.018(2)
N3 0.016(2) 0.021(2) 0.012(2) 0.0025(19) -0.0047(18) -0.007(2)
N4 0.012(2) 0.021(2) 0.017(2) 0.002(2) -0.0055(18) -0.005(2)
O4 0.029(3) 0.026(2) 0.050(3) 0.002(2) -0.009(2) -0.011(2)
N1 0.020(3) 0.024(3) 0.007(2) -0.0022(19) -0.0009(18) -0.009(2)
N5 0.022(3) 0.027(3) 0.010(2) -0.003(2) 0.0030(18) -0.015(2)
O5 0.045(3) 0.054(3) 0.032(3) -0.015(2) 0.002(2) -0.026(3)
O6 0.048(3) 0.065(4) 0.048(3) 0.032(3) -0.031(3) -0.030(3)
O7 0.076(4) 0.041(3) 0.031(3) -0.005(2) 0.009(3) -0.026(3)
C2 0.018(3) 0.021(3) 0.010(3) 0.000(2) -0.004(2) -0.009(2)
O8 0.028(3) 0.053(4) 0.101(5) -0.035(3) -0.020(3) -0.008(3)
N6 0.012(3) 0.075(5) 0.014(3) 0.004(3) 0.000(2) -0.023(3)
C3 0.014(3) 0.020(3) 0.010(3) 0.005(2) -0.005(2) -0.007(2)
C4 0.015(3) 0.024(3) 0.016(3) -0.003(2) -0.003(2) -0.007(2)
C5 0.014(3) 0.021(3) 0.016(3) -0.001(2) -0.008(2) -0.003(2)
C6 0.012(3) 0.025(3) 0.018(3) 0.000(2) -0.005(2) -0.009(2)
C7 0.025(3) 0.021(3) 0.029(3) 0.008(3) -0.016(3) -0.011(3)
C8 0.023(3) 0.021(3) 0.013(3) 0.004(2) -0.006(2) -0.010(3)
C9 0.016(3) 0.023(3) 0.017(3) -0.004(2) -0.003(2) -0.011(2)
C1 0.018(3) 0.024(3) 0.008(3) 0.002(2) -0.003(2) -0.011(2)
C10 0.017(3) 0.035(3) 0.011(3) 0.004(3) -0.004(2) -0.008(3)
C11 0.021(3) 0.026(3) 0.011(3) -0.006(2) 0.001(2) -0.010(3)
C12 0.012(3) 0.025(3) 0.015(3) -0.002(2) -0.002(2) -0.002(2)
C13 0.021(3) 0.024(3) 0.022(3) -0.003(3) -0.010(2) -0.002(3)
C14 0.015(3) 0.026(3) 0.013(3) 0.004(2) -0.005(2) -0.004(2)
C15 0.015(3) 0.033(3) 0.016(3) -0.005(3) -0.004(2) -0.006(3)
C16 0.027(3) 0.023(3) 0.009(3) -0.003(2) 0.005(2) -0.008(3)
C17 0.018(3) 0.029(3) 0.020(3) -0.007(3) -0.006(2) -0.009(3)
C18 0.026(3) 0.023(3) 0.026(3) -0.005(3) -0.010(3) -0.002(3)
C19 0.019(3) 0.045(4) 0.012(3) -0.010(3) -0.002(2) 0.001(3)
C20 0.029(4) 0.033(4) 0.029(4) 0.001(3) 0.005(3) -0.016(3)
C21 0.030(4) 0.036(4) 0.016(3) -0.001(3) 0.001(2) -0.016(3)
C22 0.023(3) 0.033(4) 0.026(3) 0.001(3) -0.007(3) -0.010(3)
C23 0.020(3) 0.037(4) 0.017(3) -0.006(3) -0.005(2) -0.010(3)
C24 0.033(4) 0.033(4) 0.026(3) -0.001(3) 0.004(3) -0.020(3)
C25 0.026(3) 0.043(4) 0.012(3) 0.002(3) -0.004(2) -0.009(3)
C26 0.032(4) 0.031(4) 0.015(3) -0.002(3) 0.003(2) -0.011(3)
C27 0.030(4) 0.037(4) 0.016(3) 0.005(3) 0.005(3) -0.014(3)
C28 0.027(4) 0.035(4) 0.031(4) 0.004(3) -0.013(3) -0.006(3)
C29 0.047(5) 0.028(4) 0.024(4) 0.007(3) -0.006(3) -0.007(3)
C30 0.049(5) 0.025(4) 0.027(4) 0.008(3) 0.008(3) -0.013(3)
C31 0.040(4) 0.036(4) 0.036(4) 0.002(3) 0.012(3) -0.022(4)
C32 0.050(5) 0.030(4) 0.031(4) -0.002(3) 0.001(3) -0.017(4)
C33 0.041(5) 0.059(6) 0.067(6) -0.014(5) -0.006(4) -0.027(4)

loop_
_atom_type_symbol
_atom_type_description
_atom_type_scat_dispersion_real
_atom_type_scat_dispersion_imag
_atom_type_scat_source
C C 0.0033 0.0016 'International Tables Vol C Tables 4.2.6.8 and 6.1.1.4'
H H 0.0000 0.0000 'International Tables Vol C Tables 4.2.6.8 and 6.1.1.4'
Cl Cl 0.1484 0.1585 'International Tables Vol C Tables 4.2.6.8 and 6.1.1.4'
Fe Fe 0.3463 0.8444 'International Tables Vol C Tables 4.2.6.8 and 6.1.1.4'
N N 0.0061 0.0033 'International Tables Vol C Tables 4.2.6.8 and 6.1.1.4'
O O 0.0106 0.0060 'International Tables Vol C Tables 4.2.6.8 and 6.1.1.4'

loop_
_geom_angle_atom_site_label_1
_geom_angle_atom_site_label_2
_geom_angle_atom_site_label_3
_geom_angle
_geom_angle_site_symmetry_1
_geom_angle_site_symmetry_3
_geom_angle_publ_flag
N2 Fe1 N3 82.89(18) . . ?
N2 Fe1 N5 82.74(19) . . ?
N3 Fe1 N5 86.29(18) . . ?
N4 Fe1 N2 81.10(19) . . ?
N4 Fe1 N3 163.98(19) . . ?
N4 Fe1 N5 91.78(18) . . ?
N1 Fe1 N2 80.40(19) . . ?
N1 Fe1 N3 90.73(18) . . ?
N1 Fe1 N4 86.52(19) . . ?
N1 Fe1 N5 163.1(2) . . ?
N6 Fe1 N2 166.7(2) . . ?
N6 Fe1 N3 106.7(2) . . ?
N6 Fe1 N4 89.1(2) . . ?
N6 Fe1 N1 90.1(2) . . ?
N6 Fe1 N5 106.7(2) . . ?
O2 Cl1 O1 109.2(3) . . ?
O3 Cl1 O2 109.8(3) . . ?
O3 Cl1 O1 108.9(3) . . ?
O6 Cl1 O2 109.3(3) . . ?
O6 Cl1 O3 110.6(3) . . ?
O6 Cl1 O1 109.0(4) . . ?
O4 Cl2 O5 110.7(3) . . ?
O4 Cl2 O8 108.9(3) . . ?
O5 Cl2 O8 108.5(3) . . ?
O7 Cl2 O4 109.2(3) . . ?
O7 Cl2 O5 108.7(3) . . ?
O7 Cl2 O8 110.9(4) . . ?
C6 N2 Fe1 110.0(3) . . ?
C6 N2 C1 112.4(4) . . ?
C9 N2 Fe1 109.8(3) . . ?
C9 N2 C6 111.6(4) . . ?
C9 N2 C1 113.3(4) . . ?
C1 N2 Fe1 99.0(3) . . ?
C5 N3 Fe1 111.6(4) . . ?
C5 N3 C12 118.1(5) . . ?
C12 N3 Fe1 129.8(4) . . ?
C3 N4 Fe1 111.2(4) . . ?
C7 N4 Fe1 129.7(4) . . ?
C7 N4 C3 119.1(5) . . ?
C2 N1 Fe1 111.8(4) . . ?
C4 N1 Fe1 130.6(4) . . ?
C4 N1 C2 117.6(5) . . ?
C11 N5 Fe1 111.2(4) . . ?
C11 N5 C16 118.4(5) . . ?
C16 N5 Fe1 130.3(4) . . ?
N1 C2 C8 123.0(5) . . ?
N1 C2 C1 111.6(5) . . ?
C8 C2 C1 125.5(5) . . ?
C32 N6 Fe1 164.4(7) . . ?
N4 C3 C1 111.9(5) . . ?
N4 C3 C10 122.6(5) . . ?
C10 C3 C1 125.5(5) . . ?
N1 C4 H4 118.8 . . ?
N1 C4 C15 122.4(5) . . ?
C15 C4 H4 118.8 . . ?
N3 C5 C9 117.8(5) . . ?
N3 C5 C17 123.4(5) . . ?
C17 C5 C9 118.8(5) . . ?
N2 C6 H6A 109.5 . . ?
N2 C6 H6B 109.5 . . ?
N2 C6 C11 110.9(5) . . ?
H6A C6 H6B 108.1 . . ?
C11 C6 H6A 109.5 . . ?
C11 C6 H6B 109.5 . . ?
N4 C7 H7 119.2 . . ?
N4 C7 C18 121.6(6) . . ?
C18 C7 H7 119.2 . . ?
C2 C8 H8 120.7 . . ?
C2 C8 C13 118.6(5) . . ?
C13 C8 H8 120.7 . . ?
N2 C9 C5 111.2(5) . . ?
N2 C9 H9A 109.4 . . ?
N2 C9 H9B 109.4 . . ?
C5 C9 H9A 109.4 . . ?
C5 C9 H9B 109.4 . . ?
H9A C9 H9B 108.0 . . ?
N2 C1 C2 106.3(4) . . ?
N2 C1 C3 106.1(5) . . ?
N2 C1 H1 112.4 . . ?
C2 C1 C3 106.8(4) . . ?
C2 C1 H1 112.4 . . ?
C3 C1 H1 112.4 . . ?
C3 C10 H10 121.0 . . ?
C3 C10 C19 117.9(6) . . ?
C19 C10 H10 121.0 . . ?
N5 C11 C6 118.8(5) . . ?
N5 C11 C22 123.6(6) . . ?
C22 C11 C6 117.6(5) . . ?
N3 C12 C14 120.9(5) . . ?
N3 C12 C21 120.5(5) . . ?
C21 C12 C14 118.5(5) . . ?
C8 C13 H13 120.4 . . ?
C15 C13 C8 119.2(6) . . ?
C15 C13 H13 120.4 . . ?
C12 C14 C25 119.2(6) . . ?
C23 C14 C12 118.4(5) . . ?
C23 C14 C25 122.4(6) . . ?
C4 C15 H15 120.4 . . ?
C13 C15 C4 119.2(6) . . ?
C13 C15 H15 120.4 . . ?
N5 C16 C20 120.6(6) . . ?
N5 C16 C26 120.4(6) . . ?
C20 C16 C26 119.0(6) . . ?
C5 C17 H17 120.3 . . ?
C23 C17 C5 119.4(6) . . ?
C23 C17 H17 120.3 . . ?
C7 C18 H18 120.4 . . ?
C19 C18 C7 119.2(6) . . ?
C19 C18 H18 120.4 . . ?
C10 C19 H19 120.2 . . ?
C18 C19 C10 119.6(6) . . ?
C18 C19 H19 120.2 . . ?
C16 C20 H20 120.1 . . ?
C31 C20 C16 119.9(7) . . ?
C31 C20 H20 120.1 . . ?
C12 C21 H21 119.7 . . ?
C24 C21 C12 120.7(6) . . ?
C24 C21 H21 119.7 . . ?
C11 C22 H22 120.3 . . ?
C28 C22 C11 119.5(6) . . ?
C28 C22 H22 120.3 . . ?
C14 C23 H23 120.1 . . ?
C17 C23 C14 119.7(5) . . ?
C17 C23 H23 120.1 . . ?
C21 C24 H24 119.4 . . ?
C21 C24 C27 121.2(6) . . ?
C27 C24 H24 119.4 . . ?
C14 C25 H25 119.5 . . ?
C27 C25 C14 121.1(6) . . ?
C27 C25 H25 119.5 . . ?
C28 C26 C16 119.0(6) . . ?
C29 C26 C16 118.2(7) . . ?
C29 C26 C28 122.8(7) . . ?
C24 C27 H27 120.3 . . ?
C25 C27 C24 119.3(6) . . ?
C25 C27 H27 120.3 . . ?
C22 C28 C26 119.1(6) . . ?
C22 C28 H28 120.5 . . ?
C26 C28 H28 120.5 . . ?
C26 C29 H29 118.8 . . ?
C30 C29 C26 122.4(7) . . ?
C30 C29 H29 118.8 . . ?
C29 C30 H30 121.0 . . ?
C29 C30 C31 118.0(7) . . ?
C31 C30 H30 121.0 . . ?
C20 C31 C30 122.5(7) . . ?
C20 C31 H31 118.7 . . ?
C30 C31 H31 118.7 . . ?
N6 C32 C33 179.8(10) . . ?
C32 C33 H33A 109.5 . . ?
C32 C33 H33B 109.5 . . ?
C32 C33 H33C 109.5 . . ?
H33A C33 H33B 109.5 . . ?
H33A C33 H33C 109.5 . . ?
H33B C33 H33C 109.5 . . ?

loop_
_geom_bond_atom_site_label_1
_geom_bond_atom_site_label_2
_geom_bond_distance
_geom_bond_site_symmetry_2
_geom_bond_publ_flag
Fe1 N2 2.020(5) . ?
Fe1 N3 2.091(5) . ?
Fe1 N4 2.018(5) . ?
Fe1 N1 2.010(5) . ?
Fe1 N5 2.102(5) . ?
Fe1 N6 1.952(6) . ?
Cl1 O2 1.438(5) . ?
Cl1 O3 1.433(5) . ?
Cl1 O1 1.446(5) . ?
Cl1 O6 1.430(5) . ?
Cl2 O4 1.429(5) . ?
Cl2 O5 1.433(5) . ?
Cl2 O7 1.420(6) . ?
Cl2 O8 1.437(6) . ?
N2 C6 1.485(7) . ?
N2 C9 1.478(7) . ?
N2 C1 1.491(7) . ?
N3 C5 1.323(8) . ?
N3 C12 1.388(7) . ?
N4 C3 1.353(7) . ?
N4 C7 1.322(8) . ?
N1 C2 1.351(7) . ?
N1 C4 1.349(8) . ?
N5 C11 1.326(8) . ?
N5 C16 1.380(8) . ?
C2 C8 1.376(8) . ?
C2 C1 1.507(8) . ?
N6 C32 1.047(9) . ?
C3 C1 1.518(8) . ?
C3 C10 1.373(8) . ?
C4 H4 0.9500 . ?
C4 C15 1.384(9) . ?
C5 C9 1.498(8) . ?
C5 C17 1.408(8) . ?
C6 H6A 0.9900 . ?
C6 H6B 0.9900 . ?
C6 C11 1.495(8) . ?
C7 H7 0.9500 . ?
C7 C18 1.382(9) . ?
C8 H8 0.9500 . ?
C8 C13 1.388(9) . ?
C9 H9A 0.9900 . ?
C9 H9B 0.9900 . ?
C1 H1 1.0000 . ?
C10 H10 0.9500 . ?
C10 C19 1.381(9) . ?
C11 C22 1.406(9) . ?
C12 C14 1.414(8) . ?
C12 C21 1.406(9) . ?
C13 H13 0.9500 . ?
C13 C15 1.372(9) . ?
C14 C23 1.411(9) . ?
C14 C25 1.418(8) . ?
C15 H15 0.9500 . ?
C16 C20 1.397(9) . ?
C16 C26 1.428(10) . ?
C17 H17 0.9500 . ?
C17 C23 1.349(9) . ?
C18 H18 0.9500 . ?
C18 C19 1.378(10) . ?
C19 H19 0.9500 . ?
C20 H20 0.9500 . ?
C20 C31 1.376(10) . ?
C21 H21 0.9500 . ?
C21 C24 1.371(9) . ?
C22 H22 0.9500 . ?
C22 C28 1.359(10) . ?
C23 H23 0.9500 . ?
C24 H24 0.9500 . ?
C24 C27 1.399(10) . ?
C25 H25 0.9500 . ?
C25 C27 1.363(10) . ?
C26 C28 1.406(10) . ?
C26 C29 1.402(10) . ?
C27 H27 0.9500 . ?
C28 H28 0.9500 . ?
C29 H29 0.9500 . ?
C29 C30 1.376(11) . ?
C30 H30 0.9500 . ?
C30 C31 1.380(12) . ?
C31 H31 0.9500 . ?
C32 C33 1.490(12) . ?
C33 H33A 0.9800 . ?
C33 H33B 0.9800 . ?
C33 H33C 0.9800 . ?

loop_
_geom_torsion_atom_site_label_1
_geom_torsion_atom_site_label_2
_geom_torsion_atom_site_label_3
_geom_torsion_atom_site_label_4
_geom_torsion
_geom_torsion_site_symmetry_1
_geom_torsion_site_symmetry_2
_geom_torsion_site_symmetry_3
_geom_torsion_site_symmetry_4
_geom_torsion_publ_flag
Fe1 N2 C6 C11 -27.5(5) . . . . ?
Fe1 N2 C9 C5 27.6(5) . . . . ?
Fe1 N2 C1 C2 56.8(4) . . . . ?
Fe1 N2 C1 C3 -56.6(4) . . . . ?
Fe1 N3 C5 C9 12.1(6) . . . . ?
Fe1 N3 C5 C17 -169.7(5) . . . . ?
Fe1 N3 C12 C14 167.9(4) . . . . ?
Fe1 N3 C12 C21 -11.1(8) . . . . ?
Fe1 N4 C3 C1 -3.8(5) . . . . ?
Fe1 N4 C3 C10 177.7(4) . . . . ?
Fe1 N4 C7 C18 179.9(4) . . . . ?
Fe1 N1 C2 C8 -178.6(4) . . . . ?
Fe1 N1 C2 C1 2.1(5) . . . . ?
Fe1 N1 C4 C15 177.5(4) . . . . ?
Fe1 N5 C11 C6 -8.4(6) . . . . ?
Fe1 N5 C11 C22 174.3(5) . . . . ?
Fe1 N5 C16 C20 7.4(8) . . . . ?
Fe1 N5 C16 C26 -174.1(4) . . . . ?
N2 C6 C11 N5 24.3(7) . . . . ?
N2 C6 C11 C22 -158.3(5) . . . . ?
N3 C5 C9 N2 -27.0(7) . . . . ?
N3 C5 C17 C23 -1.4(9) . . . . ?
N3 C12 C14 C23 1.9(9) . . . . ?
N3 C12 C14 C25 -178.6(6) . . . . ?
N3 C12 C21 C24 -180.0(6) . . . . ?
N4 C3 C1 N2 42.0(6) . . . . ?
N4 C3 C1 C2 -71.1(6) . . . . ?
N4 C3 C10 C19 2.6(9) . . . . ?
N4 C7 C18 C19 2.6(9) . . . . ?
N1 C2 C8 C13 1.3(8) . . . . ?
N1 C2 C1 N2 -40.8(6) . . . . ?
N1 C2 C1 C3 72.2(5) . . . . ?
N1 C4 C15 C13 0.0(9) . . . . ?
N5 C11 C22 C28 1.3(10) . . . . ?
N5 C16 C20 C31 179.3(6) . . . . ?
N5 C16 C26 C28 -0.2(9) . . . . ?
N5 C16 C26 C29 -179.0(6) . . . . ?
C2 N1 C4 C15 -0.4(8) . . . . ?
C2 C8 C13 C15 -1.7(8) . . . . ?
C3 N4 C7 C18 -1.6(9) . . . . ?
C3 C10 C19 C18 -1.5(9) . . . . ?
C4 N1 C2 C8 -0.2(8) . . . . ?
C4 N1 C2 C1 -179.6(5) . . . . ?
C5 N3 C12 C14 -3.2(8) . . . . ?
C5 N3 C12 C21 177.9(6) . . . . ?
C5 C17 C23 C14 0.0(9) . . . . ?
C6 N2 C9 C5 -94.6(5) . . . . ?
C6 N2 C1 C2 172.9(4) . . . . ?
C6 N2 C1 C3 59.5(5) . . . . ?
C6 C11 C22 C28 -176.0(6) . . . . ?
C7 N4 C3 C1 177.4(5) . . . . ?
C7 N4 C3 C10 -1.0(8) . . . . ?
C7 C18 C19 C10 -0.9(9) . . . . ?
C8 C2 C1 N2 139.9(5) . . . . ?
C8 C2 C1 C3 -107.1(6) . . . . ?
C8 C13 C15 C4 1.1(9) . . . . ?
C9 N2 C6 C11 94.6(5) . . . . ?
C9 N2 C1 C2 -59.4(6) . . . . ?
C9 N2 C1 C3 -172.8(4) . . . . ?
C9 C5 C17 C23 176.8(6) . . . . ?
C1 N2 C6 C11 -136.7(5) . . . . ?
C1 N2 C9 C5 137.3(5) . . . . ?
C1 C2 C8 C13 -179.5(5) . . . . ?
C1 C3 C10 C19 -175.6(5) . . . . ?
C10 C3 C1 N2 -139.7(6) . . . . ?
C10 C3 C1 C2 107.3(6) . . . . ?
C11 N5 C16 C20 -177.2(5) . . . . ?
C11 N5 C16 C26 1.4(8) . . . . ?
C11 C22 C28 C26 -0.1(10) . . . . ?
C12 N3 C5 C9 -175.3(5) . . . . ?
C12 N3 C5 C17 3.0(8) . . . . ?
C12 C14 C23 C17 -0.3(9) . . . . ?
C12 C14 C25 C27 -0.2(9) . . . . ?
C12 C21 C24 C27 -2.6(11) . . . . ?
C14 C12 C21 C24 1.0(10) . . . . ?
C14 C25 C27 C24 -1.4(10) . . . . ?
C16 N5 C11 C6 175.3(5) . . . . ?
C16 N5 C11 C22 -1.9(8) . . . . ?
C16 C20 C31 C30 -0.8(11) . . . . ?
C16 C26 C28 C22 -0.4(10) . . . . ?
C16 C26 C29 C30 0.3(10) . . . . ?
C17 C5 C9 N2 154.6(5) . . . . ?
C20 C16 C26 C28 178.3(6) . . . . ?
C20 C16 C26 C29 -0.5(9) . . . . ?
C21 C12 C14 C23 -179.1(6) . . . . ?
C21 C12 C14 C25 0.4(9) . . . . ?
C21 C24 C27 C25 2.8(11) . . . . ?
C23 C14 C25 C27 179.3(6) . . . . ?
C25 C14 C23 C17 -179.8(6) . . . . ?
C26 C16 C20 C31 0.7(10) . . . . ?
C26 C29 C30 C31 -0.3(11) . . . . ?
C28 C26 C29 C30 -178.5(7) . . . . ?
C29 C26 C28 C22 178.3(7) . . . . ?
C29 C30 C31 C20 0.6(11) . . . . ?
